data_1502438
loop_
_publ_author_name
'Dzyuba, Egor V.'
'Kaufmann, Lena'
'L\"ow, Nora L'
'Meyer, Annika K.'
'Winkler, Henrik D. F.'
'Rissanen, Kari'
'Schalley, Christoph A.'

_publ_section_title
;
 CH&#x00B7;&#x00B7;&#x00B7;O hydrogen bonds in &quot;clicked&quot;
 diketopiperazine-based amide rotaxanes.
;
_journal_issue 18
_journal_name_full 'Organic letters'
_journal_page_first 4838
_journal_page_last 4841
_journal_paper_doi 10.1021/ol201915j
_journal_volume 13
_journal_year 2011
_chemical_compound_source 'synthesis as described'
_chemical_formula_moiety 'C75 H75 N10 O10'
_chemical_formula_sum 'C80 H94 Cl9 N7 O7'
_chemical_formula_weight 1584.67
_chemical_name_systematic
;
 ?
;
_space_group_IT_number 2
_symmetry_cell_setting triclinic
_symmetry_Int_Tables_number 2
_symmetry_space_group_name_Hall '-P 1'
_symmetry_space_group_name_H-M 'P -1'
_atom_sites_solution_hydrogens geom
_atom_sites_solution_primary direct
_atom_sites_solution_secondary difmap
_audit_creation_date 2011-06-23T09:00:44-00:00
_audit_creation_method 'WinGX routine CIF_UPDATE'
_cell_angle_alpha 91.210(3)
_cell_angle_beta 94.228(3)
_cell_angle_gamma 112.025(3)
_cell_formula_units_Z 2
_cell_length_a 12.3795(8)
_cell_length_b 16.3654(10)
_cell_length_c 21.5944(14)
_cell_measurement_reflns_used 10945
_cell_measurement_temperature 123(2)
_cell_measurement_theta_max 24.713
_cell_measurement_theta_min 0.407
_cell_measurement_wavelength 0.71073
_cell_volume 4039.0(5)
_computing_cell_refinement 'HKL Scalepack (Otwinowski & Minor 1997)'
_computing_data_collection 'Collect (Bruker AXS BV, 1997-2004)'
_computing_data_reduction 'HKL Denzo and Scalepack (Otwinowski & Minor 1997)'
_computing_molecular_graphics 'Ortep-3 for Windows (Farrugia, 1997)'
_computing_publication_material 'WinGX publication routines (Farrugia, 1999)'
_computing_structure_refinement 'SHELXL-97 (Sheldrick, 2008)'
_diffrn_ambient_temperature 123(2)
_diffrn_detector 'CCD plate'
_diffrn_detector_area_resol_mean 9
_diffrn_measured_fraction_theta_full 0.986
_diffrn_measured_fraction_theta_max 0.986
_diffrn_measurement_device '95mm CCD camera on \k-goniostat'
_diffrn_measurement_device_type KappaCCD
_diffrn_measurement_method 'CCD rotation images, thick slices'
_diffrn_orient_matrix_type 'by Bruker AXS Collect from scalepack cell'
_diffrn_orient_matrix_UB_11 0.171521E-1
_diffrn_orient_matrix_UB_12 -0.497462E-1
_diffrn_orient_matrix_UB_13 0.18595E-1
_diffrn_orient_matrix_UB_21 0.847161E-1
_diffrn_orient_matrix_UB_22 0.309865E-1
_diffrn_orient_matrix_UB_23 -0.62372E-2
_diffrn_orient_matrix_UB_31 0.134673E-1
_diffrn_orient_matrix_UB_32 0.30365E-1
_diffrn_orient_matrix_UB_33 0.421607E-1
_diffrn_radiation_monochromator graphite
_diffrn_radiation_probe x-ray
_diffrn_radiation_type MoK\a
_diffrn_radiation_wavelength 0.71073
_diffrn_reflns_av_R_equivalents 0.0947
_diffrn_reflns_av_unetI/netI 0.1765
_diffrn_reflns_limit_h_max 14
_diffrn_reflns_limit_h_min -14
_diffrn_reflns_limit_k_max 14
_diffrn_reflns_limit_k_min -19
_diffrn_reflns_limit_l_max 25
_diffrn_reflns_limit_l_min -25
_diffrn_reflns_number 40610
_diffrn_reflns_theta_full 25
_diffrn_reflns_theta_max 25
_diffrn_reflns_theta_min 1.6
_diffrn_source 'Enraf Nonius FR590'
_exptl_absorpt_coefficient_mu 0.369
_exptl_absorpt_correction_T_max 0.7453
_exptl_absorpt_correction_T_min 0.4985
_exptl_absorpt_correction_type multi-scan
_exptl_absorpt_process_details
;
Sheldrick, G. M. SADABS v 2.03.; University of G\"ottingen: G\"ottingen,
        Germany, 2002.
;
_exptl_crystal_colour colourless
_exptl_crystal_density_diffrn 1.303
_exptl_crystal_density_method 'not measured'
_exptl_crystal_description prism
_exptl_crystal_F_000 1664
_exptl_crystal_size_max 0.3
_exptl_crystal_size_mid 0.3
_exptl_crystal_size_min 0.2
_refine_diff_density_max 1.312
_refine_diff_density_min -0.871
_refine_diff_density_rms 0.135
_refine_ls_extinction_method none
_refine_ls_goodness_of_fit_ref 1.089
_refine_ls_hydrogen_treatment constr
_refine_ls_matrix_type full
_refine_ls_number_parameters 923
_refine_ls_number_reflns 14042
_refine_ls_number_restraints 0
_refine_ls_restrained_S_all 1.089
_refine_ls_R_factor_all 0.2584
_refine_ls_R_factor_gt 0.1375
_refine_ls_shift/su_max 0
_refine_ls_shift/su_mean 0
_refine_ls_structure_factor_coef Fsqd
_refine_ls_weighting_details 'calc w=1/[\s^2^(Fo^2^)+(0.2000P)^2^+0.0000P] where P=(Fo^2^+2Fc^2^)/3'
_refine_ls_weighting_scheme calc
_refine_ls_wR_factor_gt 0.339
_refine_ls_wR_factor_ref 0.3956
_reflns_number_gt 5529
_reflns_number_total 14042
_reflns_threshold_expression >2\s(I)
_cod_data_source_file ol201915j_si_002.cif
_cod_data_source_block pseudo-rotaxane
_cod_depositor_comments
;
The following automatic conversions were performed:

'_exptl_absorpt_correction_type' value 'Multi-scan' changed to
'multi-scan' according to
/home/saulius/struct/CIF-dictionaries/cif_core.dic dictionary named
'cif_core.dic' version 2.4.1 from 2010-06-29.

Automatic conversion script
Id: cif_fix_values 1715 2011-07-08 13:25:40Z adriana 
;
_cod_original_cell_volume 4039.0(4)
_cod_database_code 1502438

loop_
_symmetry_equiv_pos_as_xyz
'x, y, z'
'-x, -y, -z'

loop_
_atom_site_label
_atom_site_type_symbol
_atom_site_fract_x
_atom_site_fract_y
_atom_site_fract_z
_atom_site_U_iso_or_equiv
_atom_site_adp_type
_atom_site_occupancy
_atom_site_symmetry_multiplicity
_atom_site_calc_flag
_atom_site_refinement_flags
Cl1 Cl 1.2864(4) 1.5069(3) 0.0310(3) 0.168(2) Uani 1 1 d .
Cl2 Cl 1.3840(4) 1.3815(3) 0.07361(18) 0.1432(19) Uani 1 1 d .
Cl3 Cl 1.3714(3) 1.4176(2) -0.05380(14) 0.0884(10) Uani 1 1 d .
Cl4 Cl 1.1080(3) 1.3893(2) 0.39640(19) 0.1005(12) Uani 1 1 d .
Cl5 Cl 0.9443(5) 1.3439(3) 0.29131(19) 0.151(2) Uani 1 1 d .
Cl6 Cl 0.8857(4) 1.2586(2) 0.4062(2) 0.1333(17) Uani 1 1 d .
Cl7 Cl 0.7733(3) 0.9172(3) 0.51205(15) 0.1021(12) Uani 1 1 d .
Cl8 Cl 0.7891(3) 1.0942(2) 0.50182(18) 0.1116(12) Uani 1 1 d .
Cl9 Cl 0.9041(3) 1.0156(4) 0.41784(18) 0.160(2) Uani 1 1 d .
O1 O 0.5316(5) 0.9704(3) 0.0929(2) 0.0369(14) Uani 1 1 d .
O1A O 0.9439(5) 0.9638(4) 0.1381(3) 0.0564(18) Uani 1 1 d .
O4A O 1.1165(5) 0.8608(4) 0.3437(3) 0.0475(16) Uani 1 1 d .
O24 O 0.9720(4) 0.5393(3) 0.4197(3) 0.0392(14) Uani 1 1 d .
O32 O 1.5398(5) 0.8651(3) 0.3951(3) 0.0391(14) Uani 1 1 d .
O54 O 1.0922(7) 1.2518(7) 0.0299(5) 0.156(5) Uani 1 1 d .
N2A N 0.9479(6) 0.8515(5) 0.1974(3) 0.0457(19) Uani 1 1 d .
N3 N 0.6996(6) 0.9506(4) 0.1261(3) 0.0322(16) Uani 1 1 d .
H3 H 0.7761 0.9725 0.125 0.039 Uiso 1 1 calc R
N5A N 1.1113(6) 0.9729(4) 0.2852(3) 0.0463(19) Uani 1 1 d .
N22 N 0.9892(5) 0.6748(4) 0.3896(3) 0.0404(18) Uani 1 1 d .
H22 H 1.037 0.7304 0.3898 0.048 Uiso 1 1 calc R
N33 N 1.3810(5) 0.8961(4) 0.3648(3) 0.0348(16) Uani 1 1 d .
H33 H 1.3064 0.8811 0.3703 0.042 Uiso 1 1 calc R
N52 N 1.0587(6) 1.1470(4) 0.0987(3) 0.0369(17) Uani 1 1 d .
H52 H 1.003 1.1023 0.1134 0.044 Uiso 1 1 calc R
C1' C 0.8675(8) 0.7837(6) 0.1532(5) 0.052(3) Uani 1 1 d .
H1'1 H 0.7923 0.755 0.1717 0.063 Uiso 1 1 calc R
H1'2 H 0.8518 0.812 0.1153 0.063 Uiso 1 1 calc R
C1'' C 1.2067(7) 1.0415(5) 0.3243(4) 0.043(2) Uani 1 1 d .
H1'3 H 1.227 1.0147 0.3619 0.052 Uiso 1 1 calc R
H1'4 H 1.2769 1.0641 0.3009 0.052 Uiso 1 1 calc R
C1A C 0.9793(8) 0.9383(5) 0.1853(5) 0.051(3) Uani 1 1 d .
C1C C 1.3038(10) 1.4101(8) 0.0137(5) 0.084(4) Uani 1 1 d .
H1C H 1.2245 1.362 0.007 0.101 Uiso 1 1 calc R
C2' C 0.9113(8) 0.7173(7) 0.1359(4) 0.050(3) Uani 1 1 d .
C2'' C 1.1746(8) 1.1143(7) 0.3430(4) 0.051(2) Uani 1 1 d .
C2 C 0.6381(8) 0.9914(5) 0.0953(3) 0.0325(19) Uani 1 1 d .
C2C C 0.9637(9) 1.3565(6) 0.3690(6) 0.069(3) Uani 1 1 d .
H2C H 0.9349 1.4032 0.3821 0.083 Uiso 1 1 calc R
C3'' C 1.1494(11) 1.1735(8) 0.3593(5) 0.073(3) Uani 1 1 d .
H3'' H 1.1291 1.2213 0.3725 0.088 Uiso 1 1 calc R
C3' C 0.9441(9) 0.6609(8) 0.1233(5) 0.060(3) Uani 1 1 d .
H3' H 0.9707 0.6152 0.1131 0.072 Uiso 1 1 calc R
C3A C 0.9748(8) 0.8220(6) 0.2561(5) 0.062(3) Uani 1 1 d .
H3A1 H 0.9953 0.7699 0.2484 0.075 Uiso 1 1 calc R
H3A2 H 0.903 0.8019 0.2784 0.075 Uiso 1 1 calc R
C4 C 0.6498(7) 0.8745(5) 0.1602(4) 0.035(2) Uani 1 1 d .
C4A C 1.0734(7) 0.8885(6) 0.2992(5) 0.046(2) Uani 1 1 d .
C5 C 0.5861(6) 0.7920(5) 0.1293(3) 0.0289(18) Uani 1 1 d .
C6 C 0.5534(7) 0.7173(5) 0.1645(4) 0.0332(19) Uani 1 1 d .
H6 H 0.5125 0.6612 0.1438 0.04 Uiso 1 1 calc R
C6A C 1.0669(9) 1.0055(6) 0.2301(5) 0.071(3) Uani 1 1 d .
H6A1 H 1.1345 1.04 0.2073 0.085 Uiso 1 1 calc R
H6A2 H 1.0312 1.0467 0.2444 0.085 Uiso 1 1 calc R
C7 C 0.5775(7) 0.7215(5) 0.2275(4) 0.035(2) Uani 1 1 d .
C8 C 0.6371(7) 0.8057(5) 0.2579(4) 0.0323(19) Uani 1 1 d .
H8 H 0.654 0.8102 0.3017 0.039 Uiso 1 1 calc R
C9 C 0.6715(7) 0.8823(5) 0.2247(4) 0.035(2) Uani 1 1 d .
C10 C 0.5413(6) 0.6377(5) 0.2668(3) 0.0259(18) Uani 1 1 d .
C11 C 0.4495(6) 0.6439(5) 0.3114(3) 0.0292(18) Uani 1 1 d .
H11A H 0.4871 0.6964 0.3403 0.035 Uiso 1 1 calc R
H11B H 0.3842 0.6519 0.2864 0.035 Uiso 1 1 calc R
C12 C 0.4012(7) 0.5627(5) 0.3486(4) 0.035(2) Uani 1 1 d .
H12A H 0.3395 0.5681 0.3732 0.042 Uiso 1 1 calc R
H12B H 0.4645 0.5597 0.3781 0.042 Uiso 1 1 calc R
C13 C 0.3502(7) 0.4779(5) 0.3080(4) 0.043(2) Uani 1 1 d .
H13A H 0.2779 0.4757 0.2839 0.052 Uiso 1 1 calc R
H13B H 0.3291 0.4267 0.3347 0.052 Uiso 1 1 calc R
C14 C 0.4366(7) 0.4713(5) 0.2635(4) 0.037(2) Uani 1 1 d .
H14A H 0.5032 0.4635 0.2874 0.044 Uiso 1 1 calc R
H14B H 0.3978 0.4188 0.2346 0.044 Uiso 1 1 calc R
C15 C 0.4819(7) 0.5529(5) 0.2264(4) 0.0320(19) Uani 1 1 d .
H15A H 0.4157 0.5575 0.2001 0.038 Uiso 1 1 calc R
H15B H 0.5384 0.5463 0.1985 0.038 Uiso 1 1 calc R
C16 C 0.6550(6) 0.6400(5) 0.3036(4) 0.0288(19) Uani 1 1 d .
C17 C 0.7276(7) 0.6045(5) 0.2764(4) 0.0312(19) Uani 1 1 d .
H17 H 0.702 0.5751 0.2365 0.037 Uiso 1 1 calc R
C18 C 0.8361(6) 0.6096(5) 0.3043(4) 0.033(2) Uani 1 1 d .
C19 C 0.8725(7) 0.6548(5) 0.3632(4) 0.037(2) Uani 1 1 d .
C20 C 0.8001(7) 0.6893(5) 0.3923(4) 0.034(2) Uani 1 1 d .
C21 C 0.6957(7) 0.6813(5) 0.3623(4) 0.0312(19) Uani 1 1 d .
H21 H 0.6479 0.7053 0.3827 0.037 Uiso 1 1 calc R
C23 C 1.0343(7) 0.6191(5) 0.4139(4) 0.034(2) Uani 1 1 d .
C25 C 1.1621(6) 0.6546(5) 0.4323(4) 0.0297(19) Uani 1 1 d .
C26 C 1.2110(6) 0.6177(5) 0.4772(4) 0.0307(19) Uani 1 1 d .
H26 H 1.1613 0.5672 0.4963 0.037 Uiso 1 1 calc R
C27 C 1.3285(6) 0.6507(5) 0.4958(3) 0.0236(17) Uani 1 1 d .
C28 C 1.4006(7) 0.7265(5) 0.4680(3) 0.0282(18) Uani 1 1 d .
H28 H 1.4817 0.752 0.4814 0.034 Uiso 1 1 calc R
C29 C 1.3552(6) 0.7650(5) 0.4213(3) 0.0289(18) Uani 1 1 d .
C30 C 1.2353(6) 0.7285(5) 0.4034(4) 0.0296(18) Uani 1 1 d .
H30 H 1.2032 0.7539 0.3715 0.036 Uiso 1 1 calc R
C31 C 1.4362(7) 0.8459(5) 0.3928(3) 0.0253(17) Uani 1 1 d .
C34 C 1.4321(6) 0.9713(5) 0.3270(4) 0.033(2) Uani 1 1 d .
C35 C 1.4904(7) 1.0570(5) 0.3549(4) 0.035(2) Uani 1 1 d .
C36 C 1.5219(7) 1.1259(5) 0.3153(4) 0.034(2) Uani 1 1 d .
H36 H 1.563 1.1841 0.333 0.041 Uiso 1 1 calc R
C37 C 1.4968(7) 1.1150(5) 0.2508(4) 0.0326(19) Uani 1 1 d .
C38 C 1.4437(7) 1.0269(5) 0.2253(4) 0.034(2) Uani 1 1 d .
H38 H 1.4286 1.0169 0.1814 0.041 Uiso 1 1 calc R
C39 C 1.4132(7) 0.9550(5) 0.2627(4) 0.035(2) Uani 1 1 d .
C40 C 1.5166(7) 1.1916(5) 0.2077(3) 0.0322(19) Uani 1 1 d .
C41 C 1.5807(7) 1.2822(5) 0.2443(4) 0.036(2) Uani 1 1 d .
H41A H 1.5296 1.2895 0.2753 0.044 Uiso 1 1 calc R
H41B H 1.6526 1.2815 0.2673 0.044 Uiso 1 1 calc R
C42 C 1.6139(8) 1.3605(5) 0.2040(4) 0.041(2) Uani 1 1 d .
H42A H 1.6563 1.4153 0.2301 0.049 Uiso 1 1 calc R
H42B H 1.5424 1.3649 0.1833 0.049 Uiso 1 1 calc R
C43 C 1.6924(8) 1.3502(5) 0.1545(4) 0.047(2) Uani 1 1 d .
H43A H 1.7085 1.3995 0.1263 0.056 Uiso 1 1 calc R
H43B H 1.768 1.3537 0.1754 0.056 Uiso 1 1 calc R
C44 C 1.6365(8) 1.2638(5) 0.1167(4) 0.049(2) Uani 1 1 d .
H44A H 1.692 1.2578 0.0879 0.059 Uiso 1 1 calc R
H44B H 1.566 1.2631 0.0916 0.059 Uiso 1 1 calc R
C45 C 1.6022(7) 1.1855(5) 0.1600(4) 0.040(2) Uani 1 1 d .
H45A H 1.6738 1.1842 0.1828 0.048 Uiso 1 1 calc R
H45B H 1.5648 1.1296 0.1343 0.048 Uiso 1 1 calc R
C46 C 1.3987(7) 1.1852(5) 0.1776(4) 0.0313(19) Uani 1 1 d .
C47 C 1.3504(7) 1.1357(5) 0.1221(4) 0.037(2) Uani 1 1 d .
H47 H 1.3958 1.1095 0.1017 0.045 Uiso 1 1 calc R
C48 C 1.2408(7) 1.1228(5) 0.0952(4) 0.037(2) Uani 1 1 d .
C49 C 1.1754(7) 1.1636(5) 0.1245(4) 0.033(2) Uani 1 1 d .
C50 C 1.2191(7) 1.2158(5) 0.1793(4) 0.036(2) Uani 1 1 d .
C51 C 1.3295(7) 1.2240(5) 0.2038(4) 0.0287(18) Uani 1 1 d .
H51 H 1.3602 1.2589 0.2414 0.034 Uiso 1 1 calc R
C53 C 1.0235(9) 1.1906(7) 0.0553(5) 0.065(3) Uani 1 1 d .
C55 C 0.8978(8) 1.1577(6) 0.0383(4) 0.045(2) Uani 1 1 d .
C56 C 0.8520(9) 1.1936(7) -0.0101(5) 0.066(3) Uani 1 1 d .
H56 H 0.9022 1.2389 -0.0333 0.079 Uiso 1 1 calc R
C57 C 0.7349(9) 1.1626(6) -0.0234(5) 0.059(3) Uani 1 1 d .
H57 H 0.703 1.1844 -0.0576 0.071 Uiso 1 1 calc R
C58 C 0.6598(8) 1.0991(5) 0.0121(4) 0.039(2) Uani 1 1 d .
H58 H 0.577 1.0778 0.0045 0.047 Uiso 1 1 calc R
C59 C 0.7156(7) 1.0695(5) 0.0596(4) 0.034(2) Uani 1 1 d .
N60 N 0.8279(6) 1.0958(4) 0.0727(3) 0.0348(16) Uani 1 1 d .
C61 C 0.5631(8) 0.7834(5) 0.0593(4) 0.040(2) Uani 1 1 d .
H61A H 0.592 0.8422 0.0426 0.06 Uiso 1 1 calc R
H61B H 0.4788 0.7545 0.0479 0.06 Uiso 1 1 calc R
H61C H 0.6035 0.7481 0.0421 0.06 Uiso 1 1 calc R
C62 C 0.7279(8) 0.9712(5) 0.2601(4) 0.048(2) Uani 1 1 d .
H62A H 0.7345 0.9623 0.3047 0.071 Uiso 1 1 calc R
H62B H 0.6798 1.0062 0.2519 0.071 Uiso 1 1 calc R
H62C H 0.8061 1.0024 0.2465 0.071 Uiso 1 1 calc R
C63 C 0.8402(8) 0.7359(6) 0.4558(4) 0.054(3) Uani 1 1 d .
H63A H 0.9168 0.7349 0.4698 0.08 Uiso 1 1 calc R
H63B H 0.7835 0.706 0.4853 0.08 Uiso 1 1 calc R
H63C H 0.8464 0.7973 0.4534 0.08 Uiso 1 1 calc R
C64 C 0.9088(7) 0.5686(6) 0.2724(4) 0.046(2) Uani 1 1 d .
H64A H 0.981 0.5787 0.2987 0.069 Uiso 1 1 calc R
H64B H 0.9282 0.5955 0.2325 0.069 Uiso 1 1 calc R
H64C H 0.8646 0.5051 0.2651 0.069 Uiso 1 1 calc R
C65 C 1.5114(8) 1.0722(6) 0.4234(4) 0.046(2) Uani 1 1 d .
H65A H 1.485 1.0154 0.443 0.069 Uiso 1 1 calc R
H65B H 1.4679 1.1072 0.4376 0.069 Uiso 1 1 calc R
H65C H 1.5951 1.1041 0.4349 0.069 Uiso 1 1 calc R
C66 C 1.3565(8) 0.8624(5) 0.2329(4) 0.047(2) Uani 1 1 d .
H66A H 1.3387 0.8195 0.2654 0.07 Uiso 1 1 calc R
H66B H 1.4101 0.8513 0.2058 0.07 Uiso 1 1 calc R
H66C H 1.2839 0.8564 0.2083 0.07 Uiso 1 1 calc R
C67 C 1.1865(8) 1.0622(7) 0.0367(4) 0.057(3) Uani 1 1 d .
H67A H 1.243 1.0391 0.022 0.086 Uiso 1 1 calc R
H67B H 1.1656 1.0959 0.0041 0.086 Uiso 1 1 calc R
H67C H 1.1161 1.0131 0.0465 0.086 Uiso 1 1 calc R
C68 C 1.1524(7) 1.2632(6) 0.2078(4) 0.045(2) Uani 1 1 d .
H68A H 1.0771 1.249 0.1834 0.067 Uiso 1 1 calc R
H68B H 1.1972 1.327 0.2085 0.067 Uiso 1 1 calc R
H68C H 1.1388 1.2451 0.2504 0.067 Uiso 1 1 calc R
C69 C 1.3777(6) 0.6062(5) 0.5457(4) 0.0318(19) Uani 1 1 d .
C70 C 1.3178(7) 0.6047(6) 0.6050(4) 0.042(2) Uani 1 1 d .
H70A H 1.3342 0.6653 0.6204 0.062 Uiso 1 1 calc R
H70B H 1.3474 0.5743 0.6367 0.062 Uiso 1 1 calc R
H70C H 1.2331 0.5733 0.5963 0.062 Uiso 1 1 calc R
C71 C 1.3515(8) 0.5104(6) 0.5229(4) 0.045(2) Uani 1 1 d .
H71A H 1.3817 0.4809 0.555 0.068 Uiso 1 1 calc R
H71B H 1.3894 0.5102 0.4847 0.068 Uiso 1 1 calc R
H71C H 1.2668 0.4789 0.5147 0.068 Uiso 1 1 calc R
C72 C 1.5116(7) 0.6526(6) 0.5612(5) 0.057(3) Uani 1 1 d .
H72A H 1.5305 0.7139 0.5758 0.085 Uiso 1 1 calc R
H72B H 1.5515 0.6517 0.5238 0.085 Uiso 1 1 calc R
H72C H 1.5377 0.6215 0.5937 0.085 Uiso 1 1 calc R
O3D O 1.0747(7) 0.5266(5) 0.1128(4) 0.080(2) Uani 1 1 d .
C4D C 1.0179(14) 0.4373(10) 0.1162(10) 0.134(7) Uani 1 1 d .
H4D1 H 0.9757 0.4233 0.1542 0.16 Uiso 1 1 calc R
H4D2 H 1.0736 0.4069 0.1162 0.16 Uiso 1 1 calc R
C2D C 1.1647(12) 0.5641(12) 0.1590(7) 0.116(6) Uani 1 1 d .
H2D1 H 1.2166 0.5305 0.1603 0.14 Uiso 1 1 calc R
H2D2 H 1.1315 0.5599 0.1997 0.14 Uiso 1 1 calc R
C1D C 1.2306(13) 0.6523(10) 0.1499(9) 0.143(8) Uani 1 1 d .
H1D1 H 1.2903 0.6769 0.1849 0.214 Uiso 1 1 calc R
H1D2 H 1.1793 0.6856 0.1471 0.214 Uiso 1 1 calc R
H1D3 H 1.2687 0.6565 0.1112 0.214 Uiso 1 1 calc R
C5D C 0.9298(16) 0.4094(15) 0.0559(10) 0.196(11) Uani 1 1 d .
H5D1 H 0.8856 0.3455 0.0543 0.293 Uiso 1 1 calc R
H5D2 H 0.9734 0.4252 0.0191 0.293 Uiso 1 1 calc R
H5D3 H 0.8755 0.4402 0.057 0.293 Uiso 1 1 calc R
C3C C 0.7833(12) 0.9966(9) 0.4577(6) 0.094(4) Uiso 1 1 d .
H3C H 0.7116 0.9752 0.4278 0.113 Uiso 1 1 calc R

loop_
_atom_site_aniso_label
_atom_site_aniso_U_11
_atom_site_aniso_U_22
_atom_site_aniso_U_33
_atom_site_aniso_U_23
_atom_site_aniso_U_13
_atom_site_aniso_U_12
Cl1 0.123(4) 0.156(5) 0.232(6) -0.086(4) 0.027(4) 0.066(3)
Cl2 0.155(4) 0.109(3) 0.090(3) 0.043(2) -0.032(2) -0.029(3)
Cl3 0.078(2) 0.117(3) 0.073(2) 0.0023(18) 0.0155(16) 0.039(2)
Cl4 0.068(2) 0.078(2) 0.156(3) -0.017(2) -0.011(2) 0.0324(18)
Cl5 0.254(6) 0.159(4) 0.092(3) -0.019(3) -0.034(3) 0.148(4)
Cl6 0.114(3) 0.060(2) 0.226(5) 0.031(3) 0.077(3) 0.020(2)
Cl7 0.133(3) 0.121(3) 0.081(2) 0.016(2) 0.018(2) 0.078(3)
Cl8 0.101(3) 0.093(3) 0.117(3) -0.004(2) 0.010(2) 0.009(2)
Cl9 0.070(2) 0.306(7) 0.082(3) 0.036(3) 0.0101(19) 0.042(3)
O1 0.036(4) 0.029(3) 0.042(3) 0.008(3) 0.003(3) 0.007(3)
O1A 0.048(4) 0.035(4) 0.078(5) 0.030(3) -0.003(3) 0.007(3)
O4A 0.039(4) 0.033(3) 0.066(4) 0.019(3) -0.005(3) 0.010(3)
O24 0.023(3) 0.025(3) 0.059(4) 0.017(3) -0.002(3) -0.002(3)
O32 0.025(3) 0.033(3) 0.054(4) 0.011(3) 0.003(3) 0.005(3)
O54 0.038(5) 0.175(10) 0.223(11) 0.164(9) -0.011(6) -0.001(5)
N2A 0.036(4) 0.036(4) 0.064(5) 0.017(4) 0.001(4) 0.013(4)
N3 0.032(4) 0.023(4) 0.037(4) 0.011(3) -0.002(3) 0.004(3)
N5A 0.043(5) 0.029(4) 0.066(5) 0.009(4) -0.003(4) 0.014(4)
N22 0.026(4) 0.023(4) 0.065(5) 0.021(3) -0.005(3) 0.002(3)
N33 0.026(4) 0.023(4) 0.050(4) 0.011(3) 0.012(3) 0.002(3)
N52 0.041(4) 0.029(4) 0.044(4) 0.017(3) 0.016(3) 0.013(3)
C1' 0.032(5) 0.036(5) 0.076(7) 0.016(5) -0.008(5) 0.000(4)
C1'' 0.023(5) 0.040(5) 0.058(6) 0.001(4) -0.004(4) 0.004(4)
C1A 0.035(5) 0.020(5) 0.085(7) 0.019(5) -0.006(5) -0.004(4)
C1C 0.079(8) 0.074(8) 0.063(7) 0.000(6) -0.003(6) -0.009(7)
C2' 0.046(6) 0.044(6) 0.060(7) 0.024(5) 0.015(5) 0.015(5)
C2'' 0.051(6) 0.041(6) 0.064(7) 0.015(5) 0.014(5) 0.018(5)
C2 0.039(5) 0.028(5) 0.025(4) -0.004(4) 0.007(4) 0.006(4)
C2C 0.058(7) 0.028(5) 0.113(9) -0.001(6) 0.010(6) 0.006(5)
C3'' 0.102(9) 0.053(7) 0.077(8) 0.015(6) 0.015(7) 0.040(7)
C3' 0.054(7) 0.069(8) 0.065(7) 0.021(6) 0.016(5) 0.029(6)
C3A 0.054(6) 0.037(6) 0.071(7) 0.029(5) -0.009(5) -0.011(5)
C4 0.030(5) 0.038(5) 0.041(5) 0.010(4) 0.005(4) 0.015(4)
C4A 0.034(5) 0.028(5) 0.069(7) 0.020(5) 0.010(5) 0.000(4)
C5 0.021(4) 0.025(4) 0.034(5) 0.002(4) 0.002(3) 0.001(4)
C6 0.029(5) 0.028(5) 0.037(5) 0.000(4) 0.000(4) 0.004(4)
C6A 0.065(7) 0.039(6) 0.093(8) 0.022(6) -0.024(6) 0.007(5)
C7 0.029(5) 0.032(5) 0.043(5) 0.013(4) 0.000(4) 0.011(4)
C8 0.035(5) 0.031(5) 0.031(4) 0.007(4) 0.003(4) 0.011(4)
C9 0.031(5) 0.031(5) 0.044(5) 0.006(4) -0.003(4) 0.013(4)
C10 0.025(4) 0.020(4) 0.034(4) 0.001(3) 0.000(3) 0.010(3)
C11 0.029(4) 0.025(4) 0.033(4) 0.001(3) 0.000(4) 0.010(4)
C12 0.022(4) 0.029(5) 0.048(5) 0.008(4) 0.009(4) 0.001(4)
C13 0.040(5) 0.029(5) 0.057(6) 0.012(4) 0.007(5) 0.008(4)
C14 0.047(5) 0.018(4) 0.040(5) 0.000(4) -0.005(4) 0.007(4)
C15 0.023(4) 0.027(4) 0.040(5) -0.002(4) 0.002(4) 0.003(4)
C16 0.026(4) 0.025(4) 0.037(5) 0.013(4) 0.010(4) 0.010(4)
C17 0.033(5) 0.031(5) 0.028(4) 0.008(4) 0.001(4) 0.010(4)
C18 0.015(4) 0.021(4) 0.066(6) 0.024(4) 0.016(4) 0.006(4)
C19 0.025(5) 0.020(4) 0.057(6) 0.017(4) -0.005(4) 0.000(4)
C20 0.039(5) 0.016(4) 0.039(5) 0.006(4) -0.008(4) 0.003(4)
C21 0.031(5) 0.030(5) 0.035(5) 0.014(4) 0.000(4) 0.014(4)
C23 0.024(4) 0.029(5) 0.043(5) 0.007(4) -0.002(4) 0.003(4)
C25 0.029(4) 0.018(4) 0.042(5) 0.010(4) 0.005(4) 0.009(4)
C26 0.022(4) 0.026(4) 0.044(5) 0.003(4) 0.001(4) 0.009(4)
C27 0.021(4) 0.021(4) 0.026(4) 0.001(3) 0.001(3) 0.005(3)
C28 0.027(4) 0.026(4) 0.034(5) 0.004(4) 0.005(4) 0.012(4)
C29 0.032(5) 0.014(4) 0.035(5) 0.002(3) 0.002(4) 0.003(4)
C30 0.024(4) 0.026(4) 0.034(5) -0.002(4) -0.006(4) 0.007(4)
C31 0.022(4) 0.023(4) 0.030(4) 0.001(3) 0.003(3) 0.007(4)
C34 0.020(4) 0.031(5) 0.046(5) 0.020(4) 0.009(4) 0.006(4)
C35 0.034(5) 0.021(4) 0.043(5) 0.006(4) 0.002(4) 0.002(4)
C36 0.032(5) 0.008(4) 0.055(6) 0.007(4) 0.009(4) -0.002(3)
C37 0.031(5) 0.023(4) 0.046(5) 0.008(4) 0.005(4) 0.011(4)
C38 0.037(5) 0.029(5) 0.038(5) 0.001(4) -0.001(4) 0.014(4)
C39 0.037(5) 0.020(4) 0.050(6) 0.002(4) 0.004(4) 0.013(4)
C40 0.041(5) 0.023(4) 0.032(5) 0.007(4) 0.010(4) 0.010(4)
C41 0.040(5) 0.030(5) 0.039(5) 0.003(4) 0.008(4) 0.012(4)
C42 0.049(6) 0.023(4) 0.048(5) 0.004(4) 0.014(4) 0.008(4)
C43 0.057(6) 0.030(5) 0.053(6) 0.012(4) 0.026(5) 0.010(5)
C44 0.058(6) 0.027(5) 0.058(6) 0.017(4) 0.029(5) 0.005(5)
C45 0.038(5) 0.033(5) 0.048(5) 0.009(4) 0.011(4) 0.011(4)
C46 0.037(5) 0.016(4) 0.038(5) 0.007(4) 0.007(4) 0.005(4)
C47 0.040(5) 0.030(5) 0.047(5) 0.012(4) 0.020(4) 0.016(4)
C48 0.034(5) 0.040(5) 0.027(5) 0.008(4) 0.006(4) 0.003(4)
C49 0.022(4) 0.027(5) 0.045(5) 0.018(4) 0.012(4) 0.001(4)
C50 0.041(5) 0.024(4) 0.033(5) 0.013(4) 0.005(4) 0.001(4)
C51 0.031(5) 0.015(4) 0.036(5) 0.004(3) 0.006(4) 0.003(4)
C53 0.059(7) 0.061(7) 0.059(7) 0.035(6) -0.003(5) 0.004(6)
C55 0.039(5) 0.051(6) 0.047(6) 0.020(5) 0.008(4) 0.015(5)
C56 0.052(7) 0.068(7) 0.063(7) 0.038(6) 0.004(5) 0.006(6)
C57 0.059(7) 0.054(7) 0.062(7) 0.021(5) -0.001(5) 0.018(6)
C58 0.041(5) 0.032(5) 0.040(5) 0.009(4) -0.004(4) 0.010(4)
C59 0.042(5) 0.025(4) 0.035(5) -0.002(4) -0.007(4) 0.015(4)
N60 0.037(4) 0.029(4) 0.039(4) 0.008(3) 0.004(3) 0.014(3)
C61 0.051(6) 0.025(5) 0.040(5) 0.005(4) 0.005(4) 0.008(4)
C62 0.058(6) 0.023(5) 0.054(6) 0.011(4) 0.000(5) 0.007(4)
C63 0.052(6) 0.049(6) 0.052(6) -0.010(5) -0.008(5) 0.013(5)
C64 0.028(5) 0.039(5) 0.066(6) 0.013(5) 0.004(4) 0.008(4)
C65 0.055(6) 0.033(5) 0.040(5) -0.002(4) 0.003(4) 0.006(4)
C66 0.061(6) 0.029(5) 0.047(6) 0.010(4) 0.003(5) 0.013(5)
C67 0.058(6) 0.077(7) 0.037(5) -0.001(5) 0.002(5) 0.027(6)
C68 0.040(5) 0.033(5) 0.057(6) 0.004(4) 0.006(4) 0.007(4)
C69 0.027(4) 0.027(4) 0.037(5) 0.008(4) -0.001(4) 0.005(4)
C70 0.044(5) 0.038(5) 0.039(5) 0.010(4) 0.002(4) 0.011(4)
C71 0.055(6) 0.047(6) 0.040(5) 0.014(4) 0.005(4) 0.025(5)
C72 0.035(5) 0.049(6) 0.078(7) 0.041(5) -0.009(5) 0.008(5)
O3D 0.077(6) 0.061(5) 0.099(6) -0.008(4) 0.010(5) 0.020(4)
C4D 0.100(12) 0.068(10) 0.25(2) 0.057(12) 0.092(14) 0.039(9)
C2D 0.080(10) 0.181(18) 0.108(11) -0.038(12) -0.041(9) 0.083(12)
C1D 0.103(12) 0.095(12) 0.23(2) -0.082(13) -0.089(13) 0.061(11)
C5D 0.104(15) 0.23(3) 0.21(2) -0.073(19) 0.054(15) 0.010(15)

loop_
_atom_type_symbol
_atom_type_description
_atom_type_scat_dispersion_real
_atom_type_scat_dispersion_imag
_atom_type_scat_source
Cl Cl 0.1484 0.1585 'International Tables Vol C Tables 4.2.6.8 and 6.1.1.4'
O O 0.0106 0.006 'International Tables Vol C Tables 4.2.6.8 and 6.1.1.4'
N N 0.0061 0.0033 'International Tables Vol C Tables 4.2.6.8 and 6.1.1.4'
C C 0.0033 0.0016 'International Tables Vol C Tables 4.2.6.8 and 6.1.1.4'
H H 0 0 'International Tables Vol C Tables 4.2.6.8 and 6.1.1.4'

loop_
_geom_angle_atom_site_label_1
_geom_angle_atom_site_label_2
_geom_angle_atom_site_label_3
_geom_angle
C1A N2A C3A 123.3(8)
C1A N2A C1' 120.0(7)
C3A N2A C1' 116.0(7)
C2 N3 C4 124.4(7)
C2 N3 H3 117.8
C4 N3 H3 117.8
C4A N5A C6A 124.2(8)
C4A N5A C1'' 121.2(7)
C6A N5A C1'' 114.6(7)
C23 N22 C19 127.6(6)
C23 N22 H22 116.2
C19 N22 H22 116.2
C31 N33 C34 127.3(6)
C31 N33 H33 116.3
C34 N33 H33 116.3
C53 N52 C49 128.3(7)
C53 N52 H52 115.9
C49 N52 H52 115.9
C2' C1' N2A 113.1(7)
C2' C1' H1'1 109
N2A C1' H1'1 109
C2' C1' H1'2 109
N2A C1' H1'2 109
H1'1 C1' H1'2 107.8
C2'' C1'' N5A 112.1(7)
C2'' C1'' H1'3 109.2
N5A C1'' H1'3 109.2
C2'' C1'' H1'4 109.2
N5A C1'' H1'4 109.2
H1'3 C1'' H1'4 107.9
O1A C1A N2A 123.4(8)
O1A C1A C6A 118.2(8)
N2A C1A C6A 118.3(8)
Cl1 C1C Cl3 110.2(7)
Cl1 C1C Cl2 112.4(7)
Cl3 C1C Cl2 109.5(7)
Cl1 C1C H1C 108.2
Cl3 C1C H1C 108.2
Cl2 C1C H1C 108.2
C3' C2' C1' 177.3(10)
C3'' C2'' C1'' 178.8(11)
O1 C2 N3 126.1(7)
O1 C2 C59 121.3(7)
N3 C2 C59 112.6(7)
Cl5 C2C Cl4 112.4(7)
Cl5 C2C Cl6 113.0(6)
Cl4 C2C Cl6 107.0(6)
Cl5 C2C H2C 108.1
Cl4 C2C H2C 108.1
Cl6 C2C H2C 108.1
C2'' C3'' H3'' 180
C2' C3' H3' 180
N2A C3A C4A 117.0(7)
N2A C3A H3A1 108
C4A C3A H3A1 108
N2A C3A H3A2 108
C4A C3A H3A2 108
H3A1 C3A H3A2 107.3
C9 C4 C5 120.9(7)
C9 C4 N3 118.6(7)
C5 C4 N3 120.4(7)
O4A C4A N5A 123.7(8)
O4A C4A C3A 118.6(7)
N5A C4A C3A 117.7(8)
C6 C5 C4 118.0(7)
C6 C5 C61 120.8(7)
C4 C5 C61 120.9(7)
C7 C6 C5 122.9(7)
C7 C6 H6 118.5
C5 C6 H6 118.5
N5A C6A C1A 117.2(8)
N5A C6A H6A1 108
C1A C6A H6A1 108
N5A C6A H6A2 108
C1A C6A H6A2 108
H6A1 C6A H6A2 107.2
C6 C7 C8 117.9(7)
C6 C7 C10 122.8(7)
C8 C7 C10 119.3(7)
C9 C8 C7 121.3(7)
C9 C8 H8 119.3
C7 C8 H8 119.3
C4 C9 C8 118.8(8)
C4 C9 C62 122.2(7)
C8 C9 C62 119.0(7)
C15 C10 C16 111.9(6)
C15 C10 C7 112.1(6)
C16 C10 C7 106.3(6)
C15 C10 C11 107.0(6)
C16 C10 C11 111.8(6)
C7 C10 C11 107.7(6)
C12 C11 C10 112.5(6)
C12 C11 H11A 109.1
C10 C11 H11A 109.1
C12 C11 H11B 109.1
C10 C11 H11B 109.1
H11A C11 H11B 107.8
C11 C12 C13 112.8(7)
C11 C12 H12A 109
C13 C12 H12A 109
C11 C12 H12B 109
C13 C12 H12B 109
H12A C12 H12B 107.8
C12 C13 C14 111.4(7)
C12 C13 H13A 109.3
C14 C13 H13A 109.3
C12 C13 H13B 109.3
C14 C13 H13B 109.3
H13A C13 H13B 108
C15 C14 C13 111.4(7)
C15 C14 H14A 109.3
C13 C14 H14A 109.3
C15 C14 H14B 109.3
C13 C14 H14B 109.3
H14A C14 H14B 108
C14 C15 C10 113.4(6)
C14 C15 H15A 108.9
C10 C15 H15A 108.9
C14 C15 H15B 108.9
C10 C15 H15B 108.9
H15A C15 H15B 107.7
C21 C16 C17 115.7(7)
C21 C16 C10 123.9(7)
C17 C16 C10 120.2(7)
C16 C17 C18 124.0(8)
C16 C17 H17 118
C18 C17 H17 118
C17 C18 C19 116.7(7)
C17 C18 C64 120.9(8)
C19 C18 C64 122.4(7)
C20 C19 C18 120.5(7)
C20 C19 N22 119.6(8)
C18 C19 N22 119.4(8)
C21 C20 C19 119.3(8)
C21 C20 C63 121.3(8)
C19 C20 C63 119.4(8)
C20 C21 C16 123.7(8)
C20 C21 H21 118.1
C16 C21 H21 118.1
O24 C23 N22 121.5(7)
O24 C23 C25 121.2(7)
N22 C23 C25 117.2(7)
C26 C25 C30 118.7(7)
C26 C25 C23 122.0(7)
C30 C25 C23 119.2(6)
C25 C26 C27 122.9(7)
C25 C26 H26 118.5
C27 C26 H26 118.5
C26 C27 C28 117.9(7)
C26 C27 C69 120.4(6)
C28 C27 C69 121.7(6)
C29 C28 C27 121.1(7)
C29 C28 H28 119.4
C27 C28 H28 119.4
C28 C29 C30 118.8(7)
C28 C29 C31 119.1(7)
C30 C29 C31 122.0(7)
C29 C30 C25 120.4(7)
C29 C30 H30 119.8
C25 C30 H30 119.8
O32 C31 N33 123.1(7)
O32 C31 C29 122.7(7)
N33 C31 C29 114.2(6)
C39 C34 C35 122.5(7)
C39 C34 N33 116.7(7)
C35 C34 N33 120.7(7)
C36 C35 C34 116.6(7)
C36 C35 C65 122.0(7)
C34 C35 C65 121.4(7)
C35 C36 C37 123.8(7)
C35 C36 H36 118.1
C37 C36 H36 118.1
C36 C37 C38 116.7(7)
C36 C37 C40 123.9(7)
C38 C37 C40 119.3(7)
C39 C38 C37 121.8(8)
C39 C38 H38 119.1
C37 C38 H38 119.1
C38 C39 C34 118.2(7)
C38 C39 C66 119.5(7)
C34 C39 C66 122.2(7)
C46 C40 C37 108.5(6)
C46 C40 C41 110.8(6)
C37 C40 C41 111.1(6)
C46 C40 C45 113.5(6)
C37 C40 C45 107.6(6)
C41 C40 C45 105.4(6)
C42 C41 C40 114.2(7)
C42 C41 H41A 108.7
C40 C41 H41A 108.7
C42 C41 H41B 108.7
C40 C41 H41B 108.7
H41A C41 H41B 107.6
C41 C42 C43 109.9(7)
C41 C42 H42A 109.7
C43 C42 H42A 109.7
C41 C42 H42B 109.7
C43 C42 H42B 109.7
H42A C42 H42B 108.2
C44 C43 C42 112.2(7)
C44 C43 H43A 109.2
C42 C43 H43A 109.2
C44 C43 H43B 109.2
C42 C43 H43B 109.2
H43A C43 H43B 107.9
C43 C44 C45 110.4(7)
C43 C44 H44A 109.6
C45 C44 H44A 109.6
C43 C44 H44B 109.6
C45 C44 H44B 109.6
H44A C44 H44B 108.1
C44 C45 C40 112.5(7)
C44 C45 H45A 109.1
C40 C45 H45A 109.1
C44 C45 H45B 109.1
C40 C45 H45B 109.1
H45A C45 H45B 107.8
C51 C46 C47 115.2(7)
C51 C46 C40 123.5(7)
C47 C46 C40 121.3(7)
C48 C47 C46 123.6(8)
C48 C47 H47 118.2
C46 C47 H47 118.2
C47 C48 C49 118.1(8)
C47 C48 C67 122.3(8)
C49 C48 C67 119.5(8)
C50 C49 C48 121.5(8)
C50 C49 N52 119.8(8)
C48 C49 N52 118.6(7)
C51 C50 C49 116.5(8)
C51 C50 C68 122.2(7)
C49 C50 C68 121.2(8)
C46 C51 C50 125.0(8)
C46 C51 H51 117.5
C50 C51 H51 117.5
O54 C53 N52 122.2(9)
O54 C53 C55 122.1(9)
N52 C53 C55 115.6(8)
N60 C55 C56 121.3(8)
N60 C55 C53 117.9(8)
C56 C55 C53 120.6(8)
C57 C56 C55 118.7(9)
C57 C56 H56 120.6
C55 C56 H56 120.6
C56 C57 C58 121.2(9)
C56 C57 H57 119.4
C58 C57 H57 119.4
C59 C58 C57 114.7(8)
C59 C58 H58 122.7
C57 C58 H58 122.7
N60 C59 C58 125.9(8)
N60 C59 C2 116.8(7)
C58 C59 C2 117.0(7)
C59 N60 C55 118.1(7)
C5 C61 H61A 109.5
C5 C61 H61B 109.5
H61A C61 H61B 109.5
C5 C61 H61C 109.5
H61A C61 H61C 109.5
H61B C61 H61C 109.5
C9 C62 H62A 109.5
C9 C62 H62B 109.5
H62A C62 H62B 109.5
C9 C62 H62C 109.5
H62A C62 H62C 109.5
H62B C62 H62C 109.5
C20 C63 H63A 109.5
C20 C63 H63B 109.5
H63A C63 H63B 109.5
C20 C63 H63C 109.5
H63A C63 H63C 109.5
H63B C63 H63C 109.5
C18 C64 H64A 109.5
C18 C64 H64B 109.5
H64A C64 H64B 109.5
C18 C64 H64C 109.5
H64A C64 H64C 109.5
H64B C64 H64C 109.5
C35 C65 H65A 109.5
C35 C65 H65B 109.5
H65A C65 H65B 109.5
C35 C65 H65C 109.5
H65A C65 H65C 109.5
H65B C65 H65C 109.5
C39 C66 H66A 109.5
C39 C66 H66B 109.5
H66A C66 H66B 109.5
C39 C66 H66C 109.5
H66A C66 H66C 109.5
H66B C66 H66C 109.5
C48 C67 H67A 109.5
C48 C67 H67B 109.5
H67A C67 H67B 109.5
C48 C67 H67C 109.5
H67A C67 H67C 109.5
H67B C67 H67C 109.5
C50 C68 H68A 109.5
C50 C68 H68B 109.5
H68A C68 H68B 109.5
C50 C68 H68C 109.5
H68A C68 H68C 109.5
H68B C68 H68C 109.5
C70 C69 C27 109.4(6)
C70 C69 C71 108.5(6)
C27 C69 C71 108.9(6)
C70 C69 C72 108.6(7)
C27 C69 C72 113.4(6)
C71 C69 C72 108.0(7)
C69 C70 H70A 109.5
C69 C70 H70B 109.5
H70A C70 H70B 109.5
C69 C70 H70C 109.5
H70A C70 H70C 109.5
H70B C70 H70C 109.5
C69 C71 H71A 109.5
C69 C71 H71B 109.5
H71A C71 H71B 109.5
C69 C71 H71C 109.5
H71A C71 H71C 109.5
H71B C71 H71C 109.5
C69 C72 H72A 109.5
C69 C72 H72B 109.5
H72A C72 H72B 109.5
C69 C72 H72C 109.5
H72A C72 H72C 109.5
H72B C72 H72C 109.5
C4D O3D C2D 113.7(13)
O3D C4D C5D 103.9(15)
O3D C4D H4D1 111
C5D C4D H4D1 111
O3D C4D H4D2 111
C5D C4D H4D2 111
H4D1 C4D H4D2 109
O3D C2D C1D 112.5(13)
O3D C2D H2D1 109.1
C1D C2D H2D1 109.1
O3D C2D H2D2 109.1
C1D C2D H2D2 109.1
H2D1 C2D H2D2 107.8
C2D C1D H1D1 109.5
C2D C1D H1D2 109.5
H1D1 C1D H1D2 109.5
C2D C1D H1D3 109.5
H1D1 C1D H1D3 109.5
H1D2 C1D H1D3 109.5
C4D C5D H5D1 109.5
C4D C5D H5D2 109.5
H5D1 C5D H5D2 109.5
C4D C5D H5D3 109.5
H5D1 C5D H5D3 109.5
H5D2 C5D H5D3 109.5
Cl9 C3C Cl7 110.1(7)
Cl9 C3C Cl8 112.7(8)
Cl7 C3C Cl8 105.9(7)
Cl9 C3C H3C 109.4
Cl7 C3C H3C 109.4
Cl8 C3C H3C 109.4

loop_
_geom_bond_atom_site_label_1
_geom_bond_atom_site_label_2
_geom_bond_distance
Cl1 C1C 1.714(13)
Cl2 C1C 1.751(12)
Cl3 C1C 1.717(12)
Cl4 C2C 1.716(11)
Cl5 C2C 1.674(12)
Cl6 C2C 1.777(11)
Cl7 C3C 1.745(13)
Cl8 C3C 1.818(13)
Cl9 C3C 1.710(13)
O1 C2 1.228(9)
O1A C1A 1.222(10)
O4A C4A 1.239(10)
O24 C23 1.258(9)
O32 C31 1.198(8)
O54 C53 1.216(11)
N2A C1A 1.361(10)
N2A C3A 1.428(11)
N2A C1' 1.456(11)
N3 C2 1.339(10)
N3 C4 1.415(10)
N3 H3 0.88
N5A C4A 1.332(10)
N5A C6A 1.467(11)
N5A C1'' 1.478(10)
N22 C23 1.333(9)
N22 C19 1.426(10)
N22 H22 0.88
N33 C31 1.375(9)
N33 C34 1.454(9)
N33 H33 0.88
N52 C53 1.334(11)
N52 C49 1.432(10)
N52 H52 0.88
C1' C2' 1.440(14)
C1' H1'1 0.99
C1' H1'2 0.99
C1'' C2'' 1.449(13)
C1'' H1'3 0.99
C1'' H1'4 0.99
C1A C6A 1.493(13)
C1C H1C 1
C2' C3' 1.174(13)
C2'' C3'' 1.179(13)
C2 C59 1.543(11)
C2C H2C 1
C3'' H3'' 0.95
C3' H3' 0.95
C3A C4A 1.528(12)
C3A H3A1 0.99
C3A H3A2 0.99
C4 C9 1.392(11)
C4 C5 1.406(11)
C5 C6 1.397(10)
C5 C61 1.510(10)
C6 C7 1.365(11)
C6 H6 0.95
C6A H6A1 0.99
C6A H6A2 0.99
C7 C8 1.414(11)
C7 C10 1.564(10)
C8 C9 1.396(10)
C8 H8 0.95
C9 C62 1.516(11)
C10 C15 1.523(10)
C10 C16 1.552(10)
C10 C11 1.572(10)
C11 C12 1.513(10)
C11 H11A 0.99
C11 H11B 0.99
C12 C13 1.519(11)
C12 H12A 0.99
C12 H12B 0.99
C13 C14 1.521(12)
C13 H13A 0.99
C13 H13B 0.99
C14 C15 1.513(10)
C14 H14A 0.99
C14 H14B 0.99
C15 H15A 0.99
C15 H15B 0.99
C16 C21 1.390(11)
C16 C17 1.394(11)
C17 C18 1.404(10)
C17 H17 0.95
C18 C19 1.411(12)
C18 C64 1.503(11)
C19 C20 1.402(12)
C20 C21 1.361(10)
C20 C63 1.509(11)
C21 H21 0.95
C23 C25 1.485(10)
C25 C26 1.372(10)
C25 C30 1.403(10)
C26 C27 1.373(10)
C26 H26 0.95
C27 C28 1.406(10)
C27 C69 1.526(10)
C28 C29 1.392(10)
C28 H28 0.95
C29 C30 1.396(10)
C29 C31 1.505(10)
C30 H30 0.95
C34 C39 1.394(11)
C34 C35 1.411(11)
C35 C36 1.385(10)
C35 C65 1.481(11)
C36 C37 1.397(11)
C36 H36 0.95
C37 C38 1.420(10)
C37 C40 1.532(10)
C38 C39 1.390(11)
C38 H38 0.95
C39 C66 1.516(11)
C40 C46 1.518(11)
C40 C41 1.557(11)
C40 C45 1.560(11)
C41 C42 1.508(11)
C41 H41A 0.99
C41 H41B 0.99
C42 C43 1.543(11)
C42 H42A 0.99
C42 H42B 0.99
C43 C44 1.509(12)
C43 H43A 0.99
C43 H43B 0.99
C44 C45 1.548(11)
C44 H44A 0.99
C44 H44B 0.99
C45 H45A 0.99
C45 H45B 0.99
C46 C51 1.385(11)
C46 C47 1.393(11)
C47 C48 1.373(11)
C47 H47 0.95
C48 C49 1.403(12)
C48 C67 1.534(12)
C49 C50 1.393(11)
C50 C51 1.386(11)
C50 C68 1.483(12)
C51 H51 0.95
C53 C55 1.458(13)
C55 N60 1.341(10)
C55 C56 1.395(12)
C56 C57 1.350(12)
C56 H56 0.95
C57 C58 1.396(12)
C57 H57 0.95
C58 C59 1.389(11)
C58 H58 0.95
C59 N60 1.299(10)
C61 H61A 0.98
C61 H61B 0.98
C61 H61C 0.98
C62 H62A 0.98
C62 H62B 0.98
C62 H62C 0.98
C63 H63A 0.98
C63 H63B 0.98
C63 H63C 0.98
C64 H64A 0.98
C64 H64B 0.98
C64 H64C 0.98
C65 H65A 0.98
C65 H65B 0.98
C65 H65C 0.98
C66 H66A 0.98
C66 H66B 0.98
C66 H66C 0.98
C67 H67A 0.98
C67 H67B 0.98
C67 H67C 0.98
C68 H68A 0.98
C68 H68B 0.98
C68 H68C 0.98
C69 C70 1.523(11)
C69 C71 1.540(11)
C69 C72 1.549(11)
C70 H70A 0.98
C70 H70B 0.98
C70 H70C 0.98
C71 H71A 0.98
C71 H71B 0.98
C71 H71C 0.98
C72 H72A 0.98
C72 H72B 0.98
C72 H72C 0.98
O3D C4D 1.370(14)
O3D C2D 1.382(14)
C4D C5D 1.58(2)
C4D H4D1 0.99
C4D H4D2 0.99
C2D C1D 1.39(2)
C2D H2D1 0.99
C2D H2D2 0.99
C1D H1D1 0.98
C1D H1D2 0.98
C1D H1D3 0.98
C5D H5D1 0.98
C5D H5D2 0.98
C5D H5D3 0.98
C3C H3C 1

loop_
_geom_torsion_atom_site_label_1
_geom_torsion_atom_site_label_2
_geom_torsion_atom_site_label_3
_geom_torsion_atom_site_label_4
_geom_torsion
C1A N2A C1' C2' 127.7(9)
C3A N2A C1' C2' -61.8(11)
C4A N5A C1'' C2'' -127.5(9)
C6A N5A C1'' C2'' 54.5(11)
C3A N2A C1A O1A -170.2(9)
C1' N2A C1A O1A -0.4(14)
C3A N2A C1A C6A 13.4(14)
C1' N2A C1A C6A -176.8(9)
N2A C1' C2' C3' 10E1(3)
N5A C1'' C2'' C3'' 14E1(5)
C4 N3 C2 O1 1.2(12)
C4 N3 C2 C59 -177.0(7)
C1A N2A C3A C4A -19.4(14)
C1' N2A C3A C4A 170.4(8)
C2 N3 C4 C9 -111.7(9)
C2 N3 C4 C5 72.3(10)
C6A N5A C4A O4A 175.2(9)
C1'' N5A C4A O4A -2.6(14)
C6A N5A C4A C3A -2.0(14)
C1'' N5A C4A C3A -179.7(8)
N2A C3A C4A O4A -164.2(9)
N2A C3A C4A N5A 13.1(14)
C9 C4 C5 C6 -4.9(11)
N3 C4 C5 C6 171.0(7)
C9 C4 C5 C61 -179.7(7)
N3 C4 C5 C61 -3.8(11)
C4 C5 C6 C7 1.9(12)
C61 C5 C6 C7 176.7(7)
C4A N5A C6A C1A -4.1(15)
C1'' N5A C6A C1A 173.8(9)
O1A C1A C6A N5A -177.9(9)
N2A C1A C6A N5A -1.3(15)
C5 C6 C7 C8 0.8(12)
C5 C6 C7 C10 -179.7(7)
C6 C7 C8 C9 -0.7(12)
C10 C7 C8 C9 179.7(7)
C5 C4 C9 C8 5.0(12)
N3 C4 C9 C8 -170.9(7)
C5 C4 C9 C62 -173.1(8)
N3 C4 C9 C62 10.9(12)
C7 C8 C9 C4 -2.2(12)
C7 C8 C9 C62 176.0(7)
C6 C7 C10 C15 2.4(10)
C8 C7 C10 C15 -178.1(7)
C6 C7 C10 C16 125.0(8)
C8 C7 C10 C16 -55.5(9)
C6 C7 C10 C11 -115.1(8)
C8 C7 C10 C11 64.4(9)
C15 C10 C11 C12 55.0(8)
C16 C10 C11 C12 -67.8(8)
C7 C10 C11 C12 175.8(6)
C10 C11 C12 C13 -54.2(9)
C11 C12 C13 C14 51.9(9)
C12 C13 C14 C15 -52.8(9)
C13 C14 C15 C10 57.9(9)
C16 C10 C15 C14 65.6(8)
C7 C10 C15 C14 -175.1(6)
C11 C10 C15 C14 -57.2(8)
C15 C10 C16 C21 -147.6(7)
C7 C10 C16 C21 89.7(8)
C11 C10 C16 C21 -27.6(9)
C15 C10 C16 C17 36.8(9)
C7 C10 C16 C17 -85.9(8)
C11 C10 C16 C17 156.8(6)
C21 C16 C17 C18 -0.9(11)
C10 C16 C17 C18 175.1(6)
C16 C17 C18 C19 -0.9(11)
C16 C17 C18 C64 179.3(7)
C17 C18 C19 C20 2.4(10)
C64 C18 C19 C20 -177.7(7)
C17 C18 C19 N22 -169.9(6)
C64 C18 C19 N22 10.0(10)
C23 N22 C19 C20 114.3(9)
C23 N22 C19 C18 -73.3(11)
C18 C19 C20 C21 -2.2(11)
N22 C19 C20 C21 170.1(6)
C18 C19 C20 C63 179.0(7)
N22 C19 C20 C63 -8.8(11)
C19 C20 C21 C16 0.3(11)
C63 C20 C21 C16 179.2(7)
C17 C16 C21 C20 1.2(11)
C10 C16 C21 C20 -174.6(7)
C19 N22 C23 O24 -4.7(14)
C19 N22 C23 C25 173.6(8)
O24 C23 C25 C26 -26.8(12)
N22 C23 C25 C26 154.9(8)
O24 C23 C25 C30 153.8(8)
N22 C23 C25 C30 -24.5(11)
C30 C25 C26 C27 0.8(12)
C23 C25 C26 C27 -178.5(7)
C25 C26 C27 C28 1.2(11)
C25 C26 C27 C69 -179.5(7)
C26 C27 C28 C29 -2.6(11)
C69 C27 C28 C29 178.1(7)
C27 C28 C29 C30 1.9(11)
C27 C28 C29 C31 -179.7(7)
C28 C29 C30 C25 0.3(11)
C31 C29 C30 C25 -178.1(7)
C26 C25 C30 C29 -1.6(11)
C23 C25 C30 C29 177.8(7)
C34 N33 C31 O32 8.9(12)
C34 N33 C31 C29 -171.9(7)
C28 C29 C31 O32 21.2(11)
C30 C29 C31 O32 -160.5(7)
C28 C29 C31 N33 -158.0(7)
C30 C29 C31 N33 20.3(10)
C31 N33 C34 C39 98.6(9)
C31 N33 C34 C35 -85.7(10)
C39 C34 C35 C36 4.1(12)
N33 C34 C35 C36 -171.3(7)
C39 C34 C35 C65 -178.7(8)
N33 C34 C35 C65 5.8(12)
C34 C35 C36 C37 1.6(12)
C65 C35 C36 C37 -175.6(8)
C35 C36 C37 C38 -4.9(12)
C35 C36 C37 C40 171.4(7)
C36 C37 C38 C39 2.8(11)
C40 C37 C38 C39 -173.6(7)
C37 C38 C39 C34 2.4(12)
C37 C38 C39 C66 179.9(7)
C35 C34 C39 C38 -6.0(12)
N33 C34 C39 C38 169.6(7)
C35 C34 C39 C66 176.5(8)
N33 C34 C39 C66 -7.8(11)
C36 C37 C40 C46 -115.6(8)
C38 C37 C40 C46 60.6(9)
C36 C37 C40 C41 6.4(11)
C38 C37 C40 C41 -177.4(7)
C36 C37 C40 C45 121.3(8)
C38 C37 C40 C45 -62.5(9)
C46 C40 C41 C42 -65.0(9)
C37 C40 C41 C42 174.3(7)
C45 C40 C41 C42 58.1(8)
C40 C41 C42 C43 -57.6(9)
C41 C42 C43 C44 54.5(10)
C42 C43 C44 C45 -54.8(10)
C43 C44 C45 C40 58.1(10)
C46 C40 C45 C44 64.3(9)
C37 C40 C45 C44 -175.7(7)
C41 C40 C45 C44 -57.1(9)
C37 C40 C46 C51 88.7(8)
C41 C40 C46 C51 -33.4(9)
C45 C40 C46 C51 -151.8(7)
C37 C40 C46 C47 -88.5(8)
C41 C40 C46 C47 149.4(7)
C45 C40 C46 C47 31.0(9)
C51 C46 C47 C48 -2.1(11)
C40 C46 C47 C48 175.3(7)
C46 C47 C48 C49 1.8(11)
C46 C47 C48 C67 -175.3(7)
C47 C48 C49 C50 -0.2(11)
C67 C48 C49 C50 177.0(7)
C47 C48 C49 N52 -176.8(6)
C67 C48 C49 N52 0.3(11)
C53 N52 C49 C50 94.4(11)
C53 N52 C49 C48 -89.0(11)
C48 C49 C50 C51 -0.9(10)
N52 C49 C50 C51 175.6(6)
C48 C49 C50 C68 176.2(7)
N52 C49 C50 C68 -7.3(11)
C47 C46 C51 C50 0.8(11)
C40 C46 C51 C50 -176.5(7)
C49 C50 C51 C46 0.6(11)
C68 C50 C51 C46 -176.5(7)
C49 N52 C53 O54 2.5(18)
C49 N52 C53 C55 179.9(8)
O54 C53 C55 N60 -173.8(12)
N52 C53 C55 N60 8.9(14)
O54 C53 C55 C56 2.6(18)
N52 C53 C55 C56 -174.7(9)
N60 C55 C56 C57 -2.2(16)
C53 C55 C56 C57 -178.5(10)
C55 C56 C57 C58 3.1(16)
C56 C57 C58 C59 -2.1(14)
C57 C58 C59 N60 0.2(13)
C57 C58 C59 C2 -172.8(8)
O1 C2 C59 N60 169.2(7)
N3 C2 C59 N60 -12.5(10)
O1 C2 C59 C58 -17.2(11)
N3 C2 C59 C58 161.1(7)
C58 C59 N60 C55 0.7(12)
C2 C59 N60 C55 173.7(7)
C56 C55 N60 C59 0.3(13)
C53 C55 N60 C59 176.7(8)
C26 C27 C69 C70 -58.2(9)
C28 C27 C69 C70 121.0(8)
C26 C27 C69 C71 60.2(9)
C28 C27 C69 C71 -120.6(8)
C26 C27 C69 C72 -179.6(7)
C28 C27 C69 C72 -0.4(11)
C2D O3D C4D C5D -174.5(11)
C4D O3D C2D C1D 172.1(13)
